data_7012322
loop_
_publ_author_name
'Vagedes, Dominik'
'Erker, Gerhard'
'Kehr, Gerald'
'Bergander, Klaus'
'Kataeva, Olga'
'Fr\"ohlich, Roland'
'Grimme, Stefan'
'M\"uck-Lichtenfeld, Christian'

_publ_section_title
;
 Tris(pentafluorophenyl)borane adducts of substituted imidazoles:
 conformational features and chemical behavior upon deprotonation
;
_journal_issue 7
_journal_name_full 'Dalton Transactions'
_journal_page_first 1337
_journal_paper_doi 10.1039/b210030b
_journal_year 2003
_chemical_formula_sum 'C26 H23 B N2'
_chemical_formula_weight 374.27
_space_group_IT_number 15
_symmetry_cell_setting monoclinic
_symmetry_space_group_name_Hall '-C 2yc'
_symmetry_space_group_name_H-M 'C 1 2/c 1'
_atom_sites_solution_hydrogens geom
_atom_sites_solution_primary direct
_atom_sites_solution_secondary difmap
_audit_creation_method SHELXL-97
_cell_angle_alpha 90.00
_cell_angle_beta 123.12(1)
_cell_angle_gamma 90.00
_cell_formula_units_Z 8
_cell_length_a 20.155(2)
_cell_length_b 14.400(1)
_cell_length_c 17.119(2)
_cell_measurement_reflns_used 25
_cell_measurement_temperature 223(2)
_cell_measurement_theta_max 44.70
_cell_measurement_theta_min 39.88
_cell_volume 4161.2(8)
_computing_cell_refinement 'Express (Nonius B.V., 1994)'
_computing_data_collection 'Express (Nonius B.V., 1994)'
_computing_data_reduction 'MolEN (Fair, 1990)'
_computing_molecular_graphics 'SCHAKAL (Keller, 1997)'
_computing_publication_material 'SHELXL-97 (Sheldrick, 1997)'
_computing_structure_refinement 'SHELXL-97 (Sheldrick, 1997)'
_computing_structure_solution 'SHELXS-97 (Sheldrick, 1990)'
_diffrn_ambient_temperature 223(2)
_diffrn_measured_fraction_theta_full 0.998
_diffrn_measured_fraction_theta_max 0.998
_diffrn_measurement_device_type 'Enraf Nonius CAD4'
_diffrn_measurement_method '\w/2\q scans'
_diffrn_radiation_monochromator graphite
_diffrn_radiation_source 'fine-focus sealed tube'
_diffrn_radiation_type CuK\a
_diffrn_radiation_wavelength 1.54178
_diffrn_reflns_av_R_equivalents 0.0334
_diffrn_reflns_av_sigmaI/netI 0.0366
_diffrn_reflns_limit_h_max 25
_diffrn_reflns_limit_h_min -25
_diffrn_reflns_limit_k_max 16
_diffrn_reflns_limit_k_min -17
_diffrn_reflns_limit_l_max 14
_diffrn_reflns_limit_l_min -21
_diffrn_reflns_number 8590
_diffrn_reflns_theta_full 74.20
_diffrn_reflns_theta_max 74.20
_diffrn_reflns_theta_min 4.04
_diffrn_standards_decay_% 0.7
_diffrn_standards_interval_count 250
_diffrn_standards_interval_time 120
_diffrn_standards_number 3
_exptl_absorpt_coefficient_mu 0.527
_exptl_absorpt_correction_T_max 0.9492
_exptl_absorpt_correction_T_min 0.8796
_exptl_absorpt_correction_type 'empirical via \y scan data'
_exptl_crystal_colour 'light yellow'
_exptl_crystal_density_diffrn 1.195
_exptl_crystal_density_method 'not measured'
_exptl_crystal_description plate
_exptl_crystal_F_000 1584
_exptl_crystal_size_max 0.25
_exptl_crystal_size_mid 0.25
_exptl_crystal_size_min 0.10
_refine_diff_density_max 0.218
_refine_diff_density_min -0.168
_refine_diff_density_rms 0.033
_refine_ls_extinction_coef 0.00051(8)
_refine_ls_extinction_expression Fc^*^=kFc[1+0.001xFc^2^\l^3^/sin(2\q)]^-1/4^
_refine_ls_extinction_method SHELXL
_refine_ls_goodness_of_fit_ref 1.008
_refine_ls_hydrogen_treatment 'refined as ridign atoms'
_refine_ls_matrix_type full
_refine_ls_number_parameters 264
_refine_ls_number_reflns 4241
_refine_ls_number_restraints 0
_refine_ls_restrained_S_all 1.008
_refine_ls_R_factor_all 0.0753
_refine_ls_R_factor_gt 0.0411
_refine_ls_shift/su_max 0.000
_refine_ls_shift/su_mean 0.000
_refine_ls_structure_factor_coef Fsqd
_refine_ls_weighting_details 'calc w=1/[\s^2^(Fo^2^)+(0.0665P)^2^+0.9894P] where P=(Fo^2^+2Fc^2^)/3'
_refine_ls_weighting_scheme calc
_refine_ls_wR_factor_gt 0.1101
_refine_ls_wR_factor_ref 0.1308
_reflns_number_gt 2791
_reflns_number_total 4241
_reflns_threshold_expression >2sigma(I)
_cod_data_source_file b210030b.txt
_cod_data_source_block erk1632
_cod_original_cell_volume 4161.2(7)
_cod_original_sg_symbol_H-M C2/c
_cod_database_code 7012322

loop_
_symmetry_equiv_pos_as_xyz
'x, y, z'
'-x, y, -z+1/2'
'x+1/2, y+1/2, z'
'-x+1/2, y+1/2, -z+1/2'
'-x, -y, -z'
'x, -y, z-1/2'
'-x+1/2, -y+1/2, -z'
'x+1/2, -y+1/2, z-1/2'

loop_
_atom_site_label
_atom_site_type_symbol
_atom_site_fract_x
_atom_site_fract_y
_atom_site_fract_z
_atom_site_U_iso_or_equiv
_atom_site_adp_type
_atom_site_occupancy
_atom_site_symmetry_multiplicity
_atom_site_calc_flag
_atom_site_refinement_flags
_atom_site_disorder_assembly
_atom_site_disorder_group
N1 N 0.22359(7) 0.26214(9) 0.29290(9) 0.0438(3) Uani 1 1 d . . .
C2 C 0.28998(10) 0.21346(11) 0.33180(11) 0.0483(4) Uani 1 1 d . . .
H2 H 0.3265 0.2179 0.3141 0.058 Uiso 1 1 calc R . .
N3 N 0.29915(8) 0.15733(10) 0.39901(9) 0.0491(3) Uani 1 1 d . . .
C4 C 0.23409(9) 0.16877(11) 0.40527(10) 0.0452(4) Uani 1 1 d . . .
C5 C 0.18612(9) 0.23501(11) 0.33829(10) 0.0432(4) Uani 1 1 d . . .
C6 C 0.21375(11) 0.12596(13) 0.46203(11) 0.0556(4) Uani 1 1 d . . .
H6 H 0.2469 0.0817 0.5071 0.067 Uiso 1 1 calc R . .
C7 C 0.14285(11) 0.15164(14) 0.44877(12) 0.0598(5) Uani 1 1 d . . .
H7 H 0.1267 0.1242 0.4856 0.072 Uiso 1 1 calc R . .
C8 C 0.09395(11) 0.21758(14) 0.38190(13) 0.0579(4) Uani 1 1 d . . .
H8 H 0.0457 0.2332 0.3748 0.069 Uiso 1 1 calc R . .
C9 C 0.11443(9) 0.26046(13) 0.32599(11) 0.0510(4) Uani 1 1 d . . .
H9 H 0.0813 0.3050 0.2814 0.061 Uiso 1 1 calc R . .
C10 C 0.36449(11) 0.09348(14) 0.45527(14) 0.0671(5) Uani 1 1 d . . .
H10A H 0.4045 0.1016 0.4409 0.101 Uiso 1 1 calc R . .
H10B H 0.3450 0.0301 0.4415 0.101 Uiso 1 1 calc R . .
H10C H 0.3875 0.1062 0.5209 0.101 Uiso 1 1 calc R . .
B B 0.18631(11) 0.32669(13) 0.20043(12) 0.0449(4) Uani 1 1 d . . .
C11 C 0.15182(9) 0.41779(11) 0.22306(11) 0.0444(4) Uani 1 1 d . . .
C12 C 0.07515(10) 0.45202(12) 0.16412(12) 0.0529(4) Uani 1 1 d . . .
H12 H 0.0405 0.4206 0.1079 0.063 Uiso 1 1 calc R . .
C13 C 0.04804(11) 0.53031(14) 0.18514(14) 0.0634(5) Uani 1 1 d . . .
H13 H -0.0042 0.5509 0.1434 0.076 Uiso 1 1 calc R . .
C14 C 0.09688(13) 0.57829(14) 0.26668(14) 0.0656(5) Uani 1 1 d . . .
H14 H 0.0787 0.6322 0.2803 0.079 Uiso 1 1 calc R . .
C15 C 0.17283(12) 0.54644(13) 0.32823(13) 0.0599(5) Uani 1 1 d . . .
H15 H 0.2066 0.5778 0.3847 0.072 Uiso 1 1 calc R . .
C16 C 0.19890(10) 0.46764(12) 0.30608(12) 0.0516(4) Uani 1 1 d . . .
H16 H 0.2508 0.4467 0.3489 0.062 Uiso 1 1 calc R . .
C21 C 0.11870(9) 0.26404(11) 0.11397(11) 0.0470(4) Uani 1 1 d . . .
C22 C 0.09949(12) 0.17323(12) 0.12225(12) 0.0586(5) Uani 1 1 d . . .
H22 H 0.1264 0.1456 0.1817 0.070 Uiso 1 1 calc R . .
C23 C 0.04232(14) 0.12173(15) 0.04657(14) 0.0730(6) Uani 1 1 d . . .
H23 H 0.0311 0.0608 0.0557 0.088 Uiso 1 1 calc R . .
C24 C 0.00216(12) 0.15889(15) -0.04117(14) 0.0699(6) Uani 1 1 d . . .
H24 H -0.0368 0.1242 -0.0925 0.084 Uiso 1 1 calc R . .
C25 C 0.01960(11) 0.24746(15) -0.05303(13) 0.0653(5) Uani 1 1 d . . .
H25 H -0.0073 0.2737 -0.1130 0.078 Uiso 1 1 calc R . .
C26 C 0.07674(11) 0.29895(13) 0.02292(12) 0.0570(4) Uani 1 1 d . . .
H26 H 0.0876 0.3596 0.0127 0.068 Uiso 1 1 calc R . .
C31 C 0.25746(10) 0.35267(11) 0.18503(11) 0.0469(4) Uani 1 1 d . . .
C32 C 0.30520(10) 0.43170(13) 0.22062(12) 0.0556(4) Uani 1 1 d . . .
H32 H 0.2960 0.4740 0.2555 0.067 Uiso 1 1 calc R . .
C33 C 0.36538(11) 0.45069(15) 0.20690(14) 0.0648(5) Uani 1 1 d . . .
H33 H 0.3961 0.5046 0.2327 0.078 Uiso 1 1 calc R . .
C34 C 0.38032(12) 0.39127(16) 0.15590(15) 0.0691(6) Uani 1 1 d . . .
H34 H 0.4214 0.4038 0.1467 0.083 Uiso 1 1 calc R . .
C35 C 0.33449(14) 0.31319(17) 0.11844(16) 0.0784(6) Uani 1 1 d . . .
H35 H 0.3438 0.2721 0.0828 0.094 Uiso 1 1 calc R . .
C36 C 0.27440(12) 0.29451(14) 0.13288(15) 0.0667(5) Uani 1 1 d . . .
H36 H 0.2439 0.2405 0.1065 0.080 Uiso 1 1 calc R . .

loop_
_atom_site_aniso_label
_atom_site_aniso_U_11
_atom_site_aniso_U_22
_atom_site_aniso_U_33
_atom_site_aniso_U_23
_atom_site_aniso_U_13
_atom_site_aniso_U_12
N1 0.0416(7) 0.0477(7) 0.0383(7) 0.0023(6) 0.0194(6) 0.0027(6)
C2 0.0474(8) 0.0532(9) 0.0418(8) 0.0018(7) 0.0228(7) 0.0070(7)
N3 0.0510(8) 0.0523(8) 0.0401(7) 0.0053(6) 0.0223(6) 0.0140(6)
C4 0.0497(9) 0.0449(8) 0.0351(7) -0.0013(7) 0.0194(7) 0.0039(7)
C5 0.0442(8) 0.0457(8) 0.0335(7) -0.0011(6) 0.0172(6) 0.0005(7)
C6 0.0675(11) 0.0551(10) 0.0403(9) 0.0078(8) 0.0271(8) 0.0082(9)
C7 0.0684(12) 0.0681(12) 0.0474(9) 0.0059(9) 0.0346(9) -0.0009(10)
C8 0.0515(9) 0.0725(12) 0.0510(10) 0.0028(9) 0.0288(8) 0.0008(9)
C9 0.0445(8) 0.0597(10) 0.0429(9) 0.0059(7) 0.0200(7) 0.0045(8)
C10 0.0659(12) 0.0715(13) 0.0580(11) 0.0164(10) 0.0300(10) 0.0314(10)
B 0.0469(10) 0.0454(10) 0.0380(9) 0.0049(7) 0.0203(8) 0.0037(8)
C11 0.0483(9) 0.0450(8) 0.0410(8) 0.0057(7) 0.0251(7) 0.0018(7)
C12 0.0502(9) 0.0556(10) 0.0514(10) 0.0039(8) 0.0268(8) 0.0043(8)
C13 0.0605(11) 0.0623(11) 0.0658(12) 0.0068(10) 0.0334(10) 0.0140(9)
C14 0.0811(13) 0.0554(11) 0.0732(13) 0.0036(10) 0.0505(12) 0.0124(10)
C15 0.0765(12) 0.0529(10) 0.0540(10) -0.0036(8) 0.0381(10) -0.0004(9)
C16 0.0582(10) 0.0507(9) 0.0453(9) 0.0028(7) 0.0280(8) 0.0031(8)
C21 0.0497(9) 0.0485(9) 0.0431(8) 0.0011(7) 0.0256(7) 0.0044(7)
C22 0.0731(12) 0.0510(10) 0.0465(9) -0.0049(8) 0.0293(9) -0.0054(9)
C23 0.0943(15) 0.0583(11) 0.0627(12) -0.0158(10) 0.0405(12) -0.0189(11)
C24 0.0676(12) 0.0749(13) 0.0581(12) -0.0229(10) 0.0286(10) -0.0118(10)
C25 0.0644(11) 0.0718(13) 0.0425(9) -0.0041(9) 0.0182(9) 0.0056(10)
C26 0.0620(11) 0.0536(10) 0.0433(9) 0.0003(8) 0.0210(8) 0.0019(8)
C31 0.0491(9) 0.0487(9) 0.0395(8) 0.0060(7) 0.0219(7) 0.0056(7)
C32 0.0552(10) 0.0586(10) 0.0551(10) -0.0019(8) 0.0314(8) -0.0005(8)
C33 0.0607(11) 0.0681(12) 0.0697(12) 0.0033(10) 0.0383(10) -0.0038(10)
C34 0.0653(12) 0.0838(14) 0.0730(13) 0.0107(11) 0.0473(11) 0.0018(11)
C35 0.0889(15) 0.0874(15) 0.0845(15) -0.0105(13) 0.0637(14) 0.0004(13)
C36 0.0745(12) 0.0638(12) 0.0756(13) -0.0102(10) 0.0498(11) -0.0045(10)

loop_
_atom_type_symbol
_atom_type_description
_atom_type_scat_dispersion_real
_atom_type_scat_dispersion_imag
_atom_type_scat_source
C C 0.0181 0.0091 'International Tables Vol C Tables 4.2.6.8 and 6.1.1.4'
H H 0.0000 0.0000 'International Tables Vol C Tables 4.2.6.8 and 6.1.1.4'
B B 0.0090 0.0039 'International Tables Vol C Tables 4.2.6.8 and 6.1.1.4'
N N 0.0311 0.0180 'International Tables Vol C Tables 4.2.6.8 and 6.1.1.4'

loop_
_geom_angle_atom_site_label_1
_geom_angle_atom_site_label_2
_geom_angle_atom_site_label_3
_geom_angle
_geom_angle_site_symmetry_1
_geom_angle_site_symmetry_3
_geom_angle_publ_flag
C2 N1 C5 106.04(13) . . ?
C2 N1 B 126.57(13) . . ?
C5 N1 B 126.67(12) . . ?
N1 C2 N3 112.36(15) . . ?
C2 N3 C4 107.72(13) . . ?
C2 N3 C10 127.02(14) . . ?
C4 N3 C10 125.25(14) . . ?
N3 C4 C6 131.04(15) . . ?
N3 C4 C5 106.17(14) . . ?
C6 C4 C5 122.79(16) . . ?
C9 C5 C4 120.04(15) . . ?
C9 C5 N1 132.23(15) . . ?
C4 C5 N1 107.72(13) . . ?
C7 C6 C4 116.39(16) . . ?
C6 C7 C8 121.63(17) . . ?
C9 C8 C7 121.93(17) . . ?
C8 C9 C5 117.22(16) . . ?
N1 B C11 105.05(12) . . ?
N1 B C21 106.29(13) . . ?
C11 B C21 114.10(13) . . ?
N1 B C31 107.97(12) . . ?
C11 B C31 112.33(13) . . ?
C21 B C31 110.58(13) . . ?
C12 C11 C16 114.93(15) . . ?
C12 C11 B 124.14(15) . . ?
C16 C11 B 120.93(14) . . ?
C13 C12 C11 122.60(17) . . ?
C14 C13 C12 120.52(18) . . ?
C13 C14 C15 119.23(18) . . ?
C14 C15 C16 119.42(18) . . ?
C15 C16 C11 123.27(17) . . ?
C22 C21 C26 114.73(16) . . ?
C22 C21 B 124.62(15) . . ?
C26 C21 B 120.62(15) . . ?
C23 C22 C21 122.82(18) . . ?
C24 C23 C22 120.5(2) . . ?
C23 C24 C25 118.83(18) . . ?
C24 C25 C26 120.52(19) . . ?
C25 C26 C21 122.57(18) . . ?
C36 C31 C32 114.65(16) . . ?
C36 C31 B 120.52(15) . . ?
C32 C31 B 124.83(15) . . ?
C33 C32 C31 123.09(17) . . ?
C34 C33 C32 120.26(19) . . ?
C33 C34 C35 118.95(18) . . ?
C34 C35 C36 120.39(19) . . ?
C35 C36 C31 122.66(19) . . ?

loop_
_geom_bond_atom_site_label_1
_geom_bond_atom_site_label_2
_geom_bond_distance
_geom_bond_site_symmetry_2
_geom_bond_publ_flag
N1 C2 1.324(2) . ?
N1 C5 1.403(2) . ?
N1 B 1.623(2) . ?
C2 N3 1.334(2) . ?
N3 C4 1.383(2) . ?
N3 C10 1.456(2) . ?
C4 C6 1.388(2) . ?
C4 C5 1.396(2) . ?
C5 C9 1.391(2) . ?
C6 C7 1.370(3) . ?
C7 C8 1.397(3) . ?
C8 C9 1.378(2) . ?
B C11 1.627(2) . ?
B C21 1.630(2) . ?
B C31 1.637(2) . ?
C11 C12 1.395(2) . ?
C11 C16 1.401(2) . ?
C12 C13 1.383(2) . ?
C13 C14 1.376(3) . ?
C14 C15 1.379(3) . ?
C15 C16 1.388(2) . ?
C21 C22 1.393(2) . ?
C21 C26 1.399(2) . ?
C22 C23 1.387(3) . ?
C23 C24 1.367(3) . ?
C24 C25 1.367(3) . ?
C25 C26 1.389(3) . ?
C31 C36 1.396(2) . ?
C31 C32 1.397(2) . ?
C32 C33 1.383(2) . ?
C33 C34 1.368(3) . ?
C34 C35 1.372(3) . ?
C35 C36 1.388(3) . ?

loop_
_geom_torsion_atom_site_label_1
_geom_torsion_atom_site_label_2
_geom_torsion_atom_site_label_3
_geom_torsion_atom_site_label_4
_geom_torsion
_geom_torsion_site_symmetry_1
_geom_torsion_site_symmetry_2
_geom_torsion_site_symmetry_3
_geom_torsion_site_symmetry_4
_geom_torsion_publ_flag
C5 N1 C2 N3 -0.35(18) . . . . ?
B N1 C2 N3 -171.13(14) . . . . ?
N1 C2 N3 C4 0.37(19) . . . . ?
N1 C2 N3 C10 179.18(16) . . . . ?
C2 N3 C4 C6 178.56(17) . . . . ?
C10 N3 C4 C6 -0.3(3) . . . . ?
C2 N3 C4 C5 -0.22(17) . . . . ?
C10 N3 C4 C5 -179.06(16) . . . . ?
N3 C4 C5 C9 178.67(14) . . . . ?
C6 C4 C5 C9 -0.2(2) . . . . ?
N3 C4 C5 N1 0.01(17) . . . . ?
C6 C4 C5 N1 -178.89(14) . . . . ?
C2 N1 C5 C9 -178.24(17) . . . . ?
B N1 C5 C9 -7.5(3) . . . . ?
C2 N1 C5 C4 0.20(17) . . . . ?
B N1 C5 C4 170.96(14) . . . . ?
N3 C4 C6 C7 -178.19(17) . . . . ?
C5 C4 C6 C7 0.4(3) . . . . ?
C4 C6 C7 C8 -0.2(3) . . . . ?
C6 C7 C8 C9 -0.2(3) . . . . ?
C7 C8 C9 C5 0.4(3) . . . . ?
C4 C5 C9 C8 -0.2(2) . . . . ?
N1 C5 C9 C8 178.11(16) . . . . ?
C2 N1 B C11 -140.49(15) . . . . ?
C5 N1 B C11 50.58(19) . . . . ?
C2 N1 B C21 98.24(17) . . . . ?
C5 N1 B C21 -70.68(18) . . . . ?
C2 N1 B C31 -20.4(2) . . . . ?
C5 N1 B C31 170.64(14) . . . . ?
N1 B C11 C12 -128.87(15) . . . . ?
C21 B C11 C12 -12.9(2) . . . . ?
C31 B C11 C12 114.01(17) . . . . ?
N1 B C11 C16 50.63(19) . . . . ?
C21 B C11 C16 166.63(14) . . . . ?
C31 B C11 C16 -66.49(18) . . . . ?
C16 C11 C12 C13 1.2(2) . . . . ?
B C11 C12 C13 -179.29(16) . . . . ?
C11 C12 C13 C14 0.1(3) . . . . ?
C12 C13 C14 C15 -1.2(3) . . . . ?
C13 C14 C15 C16 1.0(3) . . . . ?
C14 C15 C16 C11 0.3(3) . . . . ?
C12 C11 C16 C15 -1.4(2) . . . . ?
B C11 C16 C15 179.08(15) . . . . ?
N1 B C21 C22 -0.1(2) . . . . ?
C11 B C21 C22 -115.38(18) . . . . ?
C31 B C21 C22 116.85(18) . . . . ?
N1 B C21 C26 -177.90(14) . . . . ?
C11 B C21 C26 66.8(2) . . . . ?
C31 B C21 C26 -61.0(2) . . . . ?
C26 C21 C22 C23 -1.1(3) . . . . ?
B C21 C22 C23 -178.97(18) . . . . ?
C21 C22 C23 C24 0.5(3) . . . . ?
C22 C23 C24 C25 0.3(3) . . . . ?
C23 C24 C25 C26 -0.5(3) . . . . ?
C24 C25 C26 C21 -0.1(3) . . . . ?
C22 C21 C26 C25 0.9(3) . . . . ?
B C21 C26 C25 178.89(17) . . . . ?
N1 B C31 C36 88.52(18) . . . . ?
C11 B C31 C36 -156.12(16) . . . . ?
C21 B C31 C36 -27.4(2) . . . . ?
N1 B C31 C32 -91.72(18) . . . . ?
C11 B C31 C32 23.6(2) . . . . ?
C21 B C31 C32 152.38(16) . . . . ?
C36 C31 C32 C33 -1.0(3) . . . . ?
B C31 C32 C33 179.27(17) . . . . ?
C31 C32 C33 C34 0.5(3) . . . . ?
C32 C33 C34 C35 0.3(3) . . . . ?
C33 C34 C35 C36 -0.6(3) . . . . ?
C34 C35 C36 C31 0.0(3) . . . . ?
C32 C31 C36 C35 0.7(3) . . . . ?
B C31 C36 C35 -179.52(18) . . . . ?
